data_4114569
loop_
_publ_author_name
'Douglas G. Cuttell'
'Shan-Ming Kuang'
'Phillip E. Fanwick'
'David R. McMillin'
'Richard A. Walton'

_publ_contact_author_address
;    Department of Chemistry
     Purdue University
     W. Lafayette
     IN 47907
     USA
;
_publ_contact_author_email fanwick@.xray.chem.purdue.edu
_publ_contact_author_fax 1(765)4940239
_publ_contact_author_name 'Phillip E. Fanwick'
_publ_contact_author_phone 1(765)4944572
_publ_section_title
;
 Simple Cu(I) Complexes with Unprecedented Excited-State Lifetimes
;
_journal_name_full 'Journal of the American Chemical Society'
_journal_page_first 6
_journal_page_last 7
_journal_paper_doi 10.1021/ja012247h
_journal_volume 124
_journal_year 2002
_chemical_formula_sum 'C51 H42 B Cl2 Cu F4 N2 O P2'
_chemical_formula_weight 982.11
_chemical_name_systematic ' ?'
_space_group_IT_number 14
_symmetry_cell_setting monoclinic
_symmetry_space_group_name_Hall '-P 2ybc'
_symmetry_space_group_name_H-M 'P 1 21/c 1'
_atom_type_scat_source 'International Tables for Crystallography (Vol C)'
_cell_angle_alpha 90.00
_cell_angle_beta 98.1590(7)
_cell_angle_gamma 90.00
_cell_formula_units_Z 4
_cell_length_a 10.7133(2)
_cell_length_b 14.7971(2)
_cell_length_c 28.8529(5)
_cell_measurement_reflns_used 23669
_cell_measurement_temperature 150
_cell_measurement_theta_max 27
_cell_measurement_theta_min 5
_cell_volume 4527.63(13)
_computing_cell_refinement DENZO/SCALEPACK_(Otwinowski,_1996)
_computing_data_collection Collect_(Nonius,_1998)
_computing_data_reduction DENZO/SCALEPACK_(Otwinowski,_1996)
_computing_molecular_graphics
;
    ORTEP (Johnson, 1976)
    PLUTON (Spek, 1991)
;
_computing_publication_material CIF_VAX_MolEN_(Fair,_1990)
_computing_structure_refinement SHELX97_(Sheldrick,_1997)
_computing_structure_solution PATTY_(DIRDIF92,_Beurskins,_1992)
_diffrn_ambient_temperature 150
_diffrn_measured_fraction_theta_max 0.9540
_diffrn_measurement_device_type Nonius_KappaCCD
_diffrn_radiation_type MO-K\a
_diffrn_radiation_wavelength 0.71073
_diffrn_reflns_av_R_equivalents 0.037
_diffrn_reflns_limit_h_max 14
_diffrn_reflns_limit_h_min 0
_diffrn_reflns_limit_k_max 18
_diffrn_reflns_limit_k_min 0
_diffrn_reflns_limit_l_max 37
_diffrn_reflns_limit_l_min -37
_diffrn_reflns_number 23669
_diffrn_reflns_theta_full 18.3
_diffrn_reflns_theta_max 27.90
_diffrn_reflns_theta_min 5.00
_exptl_absorpt_coefficient_mu 0.727
_exptl_absorpt_correction_T_max 0.8647
_exptl_absorpt_correction_T_min 0.6052
_exptl_absorpt_correction_type refined_empirical_(Otwinowski_&_Minor,_1996
_exptl_crystal_colour yellow
_exptl_crystal_density_diffrn 1.44
_exptl_crystal_description plate
_exptl_crystal_F_000 2016
_exptl_crystal_size_max 0.40
_exptl_crystal_size_mid 0.35
_exptl_crystal_size_min 0.20
_refine_diff_density_max 0.73
_refine_diff_density_min -1.19
_refine_ls_d_res_high 0.81
_refine_ls_extinction_method none
_refine_ls_goodness_of_fit_ref 1.050
_refine_ls_hydrogen_treatment H_atoms_riding
_refine_ls_matrix_type full
_refine_ls_number_parameters 579
_refine_ls_number_reflns 8554
_refine_ls_number_restraints 0
_refine_ls_R_factor_gt 0.062
_refine_ls_shift/su_max 0.002
_refine_ls_structure_factor_coef Fsqd
_refine_ls_weighting_details '1/[\s^2^(Fo^2^)+(0.1054P)^2^+0.0000P] where P=(Fo^2^+2Fc^2^)/3  '
_refine_ls_weighting_scheme calc
_refine_ls_wR_factor_ref 0.161
_reflns_number_gt 7215
_reflns_number_total 10274
_reflns_threshold_expression >2.0\s(I)
_cod_data_source_file ja012247h_2.cif
_cod_data_source_block KSM86
_cod_depositor_comments
;
The following automatic conversions were performed:

'_refine_ls_weighting_scheme' value 'calc ' changed to 'calc'
according to the built-in table from CIF Core dictionary named
'cif_core.dic' version 2.4.1 from 2010-06-29.

'_geom_bond_publ_flag'
value 'YES' changed to 'yes' according to the built-in table from CIF
Core dictionary named 'cif_core.dic' version 2.4.1 from 2010-06-29
(72 times).

'_geom_angle_publ_flag' value 'YES' changed to 'yes'
according to the built-in table from CIF Core dictionary named
'cif_core.dic' version 2.4.1 from 2010-06-29 (108 times).

Automatic conversion script
Id: cif_fix_values 1715 2011-07-08 13:25:40Z adriana 
;
_cod_original_cell_volume 4527.6(2)
_cod_original_formula_sum 'C51 H42 B1 Cl2 Cu1 F4 N2 O1 P2'
_cod_database_code 4114569

loop_
_symmetry_equiv_pos_as_xyz
'x, y, z'
'-x, y+1/2, -z+1/2'
'-x, -y, -z'
'x, -y+1/2, z+1/2'

loop_
_atom_site_aniso_label
_atom_site_aniso_U_11
_atom_site_aniso_U_22
_atom_site_aniso_U_33
_atom_site_aniso_U_12
_atom_site_aniso_U_13
_atom_site_aniso_U_23
Cu 0.0192(3) 0.0233(3) 0.0240(3) -0.00127(19) 0.0040(2) -0.0002(2)
Cl(1) 0.118(2) 0.1208(19) 0.227(3) -0.0148(16) 0.034(2) 0.051(2)
Cl(2) 0.1233(18) 0.0803(13) 0.1161(17) -0.0092(11) 0.0386(14) -0.0039(11)
P(1) 0.0195(6) 0.0236(5) 0.0197(5) 0.0010(4) 0.0020(4) 0.0004(4)
P(2) 0.0240(6) 0.0254(5) 0.0226(6) 0.0029(4) 0.0068(4) 0.0002(5)
F(1) 0.0400(16) 0.0395(14) 0.0574(18) -0.0045(12) 0.0038(13) -0.0084(13)
F(2) 0.0554(18) 0.0305(14) 0.0532(17) -0.0001(12) 0.0161(14) -0.0004(12)
F(3) 0.081(2) 0.0567(18) 0.0453(18) 0.0106(16) -0.0247(16) -0.0089(14)
F(4) 0.0516(19) 0.0532(18) 0.065(2) 0.0064(14) 0.0240(16) 0.0082(15)
O(12) 0.0266(16) 0.0281(15) 0.0277(15) 0.0031(12) 0.0014(13) -0.0003(12)
N(1) 0.0201(18) 0.0238(18) 0.032(2) 0.0005(14) 0.0079(15) 0.0030(15)
N(12) 0.0199(18) 0.0182(16) 0.0300(19) 0.0024(13) 0.0033(15) -0.0018(15)
C(2) 0.031(3) 0.030(2) 0.049(3) -0.0001(19) 0.016(2) 0.008(2)
C(3) 0.044(3) 0.039(3) 0.050(3) 0.002(2) 0.020(3) 0.009(2)
C(4) 0.035(3) 0.032(3) 0.068(4) -0.006(2) 0.024(3) 0.007(2)
C(5) 0.022(2) 0.023(2) 0.065(3) 0.0008(18) 0.013(2) -0.006(2)
C(6) 0.018(2) 0.031(3) 0.084(4) -0.0081(19) 0.011(3) -0.010(3)
C(7) 0.024(3) 0.033(3) 0.065(4) -0.005(2) 0.000(2) -0.018(3)
C(8) 0.024(2) 0.027(2) 0.045(3) -0.0004(18) -0.005(2) -0.012(2)
C(9) 0.032(3) 0.039(3) 0.040(3) 0.003(2) -0.007(2) -0.014(2)
C(10) 0.040(3) 0.035(2) 0.031(2) 0.011(2) -0.002(2) -0.006(2)
C(11) 0.023(2) 0.024(2) 0.026(2) 0.0051(17) 0.0011(17) -0.0038(18)
C(13) 0.022(2) 0.022(2) 0.038(3) 0.0049(17) 0.0038(19) -0.0051(19)
C(14) 0.020(2) 0.020(2) 0.042(3) 0.0034(16) 0.0073(19) -0.0013(19)
C(21) 0.043(3) 0.049(3) 0.035(3) 0.002(2) 0.011(2) 0.018(2)
C(101) 0.032(3) 0.036(2) 0.024(2) -0.0001(19) 0.0032(19) 0.0054(19)
C(111) 0.020(2) 0.033(2) 0.024(2) -0.0012(17) 0.0027(17) 0.0041(18)
C(112) 0.021(2) 0.027(2) 0.028(2) 0.0028(17) 0.0026(18) 0.0013(18)
C(113) 0.028(2) 0.049(3) 0.023(2) 0.003(2) 0.0059(19) -0.002(2)
C(114) 0.030(3) 0.064(3) 0.021(2) 0.012(2) -0.0015(19) 0.007(2)
C(115) 0.028(2) 0.044(3) 0.033(3) 0.013(2) 0.003(2) 0.012(2)
C(116) 0.028(2) 0.031(2) 0.025(2) 0.0039(18) 0.0036(19) 0.0011(18)
C(121) 0.019(2) 0.028(2) 0.020(2) 0.0033(17) -0.0021(17) -0.0035(17)
C(122) 0.030(3) 0.034(2) 0.033(2) 0.0039(19) 0.002(2) -0.009(2)
C(123) 0.033(3) 0.057(3) 0.039(3) 0.004(2) 0.001(2) -0.017(2)
C(124) 0.041(3) 0.046(3) 0.059(4) 0.013(2) -0.012(3) -0.025(3)
C(125) 0.053(3) 0.026(3) 0.071(4) -0.006(2) -0.011(3) -0.011(3)
C(126) 0.040(3) 0.029(2) 0.047(3) -0.004(2) 0.002(2) 0.002(2)
C(131) 0.022(2) 0.026(2) 0.018(2) -0.0027(17) 0.0021(17) -0.0017(17)
C(132) 0.026(2) 0.029(2) 0.024(2) -0.0008(18) 0.0068(18) 0.0002(18)
C(133) 0.047(3) 0.028(2) 0.039(3) -0.005(2) 0.011(2) 0.003(2)
C(134) 0.037(3) 0.041(3) 0.052(3) -0.020(2) 0.013(2) 0.000(2)
C(135) 0.023(2) 0.047(3) 0.051(3) -0.003(2) 0.003(2) 0.004(2)
C(136) 0.024(2) 0.025(2) 0.044(3) 0.0010(18) 0.002(2) 0.006(2)
C(211) 0.035(3) 0.028(2) 0.017(2) 0.0015(18) 0.0005(18) -0.0063(17)
C(212) 0.038(3) 0.026(2) 0.020(2) -0.0032(19) 0.0006(19) -0.0086(18)
C(213) 0.036(3) 0.044(3) 0.031(3) -0.003(2) -0.006(2) -0.008(2)
C(214) 0.044(3) 0.050(3) 0.038(3) -0.017(2) -0.005(2) -0.012(2)
C(215) 0.054(3) 0.037(3) 0.036(3) -0.007(2) -0.003(2) -0.001(2)
C(216) 0.041(3) 0.029(2) 0.025(2) -0.003(2) 0.001(2) -0.0068(19)
C(221) 0.042(3) 0.035(2) 0.034(3) 0.015(2) 0.018(2) 0.007(2)
C(222) 0.067(4) 0.049(3) 0.031(3) 0.020(3) 0.018(3) 0.004(2)
C(223) 0.104(6) 0.088(5) 0.040(3) 0.047(4) 0.035(4) 0.017(3)
C(224) 0.094(6) 0.091(5) 0.075(5) 0.042(4) 0.066(5) 0.039(4)
C(225) 0.060(4) 0.068(4) 0.098(5) 0.023(3) 0.052(4) 0.033(4)
C(226) 0.037(3) 0.045(3) 0.061(3) 0.010(2) 0.027(3) 0.018(3)
C(231) 0.025(2) 0.025(2) 0.024(2) -0.0004(17) 0.0090(18) -0.0013(18)
C(232) 0.049(3) 0.040(3) 0.027(2) 0.018(2) 0.009(2) 0.003(2)
C(233) 0.051(3) 0.038(3) 0.037(3) 0.017(2) 0.014(2) -0.002(2)
C(234) 0.028(2) 0.032(2) 0.035(3) 0.0030(19) 0.007(2) 0.007(2)
C(235) 0.027(2) 0.039(3) 0.026(2) -0.0015(19) 0.0042(19) 0.003(2)
C(236) 0.024(2) 0.027(2) 0.032(2) -0.0009(17) 0.0090(19) -0.0040(18)
C(901) 0.144(8) 0.098(6) 0.123(7) 0.062(6) -0.047(6) -0.011(5)
B 0.035(3) 0.028(3) 0.034(3) -0.001(2) 0.004(2) 0.000(2)

loop_
_atom_site_label
_atom_site_fract_x
_atom_site_fract_y
_atom_site_fract_z
_atom_site_U_iso_or_equiv
_atom_site_thermal_displace_type
_atom_site_calc_flag
Cu 0.04384(4) 0.19850(3) 0.392957(16) 0.02208(15) Uani ?
Cl(1) 0.9001(3) 0.04151(19) 0.13708(13) 0.1543(12) Uani ?
Cl(2) 0.9945(2) 0.20933(13) 0.10842(8) 0.1045(8) Uani ?
P(1) -0.16020(9) 0.23978(7) 0.39280(3) 0.0210(3) Uani ?
P(2) 0.07744(10) 0.07032(7) 0.35312(4) 0.0237(3) Uani ?
F(1) 0.4134(2) 0.06726(17) 0.12868(10) 0.0459(8) Uani ?
F(2) 0.4593(3) 0.21457(15) 0.14699(9) 0.0456(8) Uani ?
F(3) 0.5837(3) 0.10207(19) 0.18069(10) 0.0643(10) Uani ?
F(4) 0.5803(3) 0.13374(18) 0.10386(10) 0.0551(10) Uani ?
O(12) -0.1390(3) 0.15610(18) 0.30004(9) 0.0277(8) Uani ?
N(1) 0.1620(3) 0.2998(2) 0.37211(12) 0.0249(10) Uani ?
N(12) 0.1485(3) 0.2274(2) 0.45779(11) 0.0227(9) Uani ?
C(2) 0.1677(4) 0.3343(3) 0.32954(17) 0.0357(14) Uani ?
C(3) 0.2699(5) 0.3894(3) 0.32102(19) 0.0430(15) Uani ?
C(4) 0.3620(5) 0.4100(3) 0.3558(2) 0.0434(17) Uani ?
C(5) 0.3583(4) 0.3775(3) 0.40178(18) 0.0360(12) Uani ?
C(6) 0.4483(4) 0.4006(3) 0.4412(2) 0.0440(16) Uani ?
C(7) 0.4375(4) 0.3697(3) 0.4840(2) 0.0413(17) Uani ?
C(8) 0.3365(4) 0.3109(3) 0.49181(16) 0.0330(12) Uani ?
C(9) 0.3201(4) 0.2791(3) 0.53604(17) 0.0382(15) Uani ?
C(10) 0.2193(4) 0.2254(3) 0.54026(16) 0.0360(12) Uani ?
C(11) 0.1349(4) 0.1993(3) 0.50083(14) 0.0246(10) Uani ?
C(13) 0.2465(4) 0.2851(3) 0.45320(15) 0.0274(12) Uani ?
C(14) 0.2549(4) 0.3206(3) 0.40731(15) 0.0271(12) Uani ?
C(21) 0.0609(5) 0.3171(3) 0.29071(16) 0.0418(15) Uani ?
C(101) 0.0264(4) 0.1391(3) 0.50653(15) 0.0307(12) Uani ?
C(111) -0.2433(4) 0.2766(3) 0.33602(14) 0.0257(10) Uani ?
C(112) -0.2294(4) 0.2245(3) 0.29626(14) 0.0254(10) Uani ?
C(113) -0.2921(4) 0.2461(3) 0.25242(15) 0.0331(12) Uani ?
C(114) -0.3707(4) 0.3205(3) 0.24718(15) 0.0388(14) Uani ?
C(115) -0.3851(4) 0.3739(3) 0.28574(15) 0.0351(14) Uani ?
C(116) -0.3229(4) 0.3519(3) 0.32944(14) 0.0280(10) Uani ?
C(121) -0.1741(4) 0.3361(3) 0.43138(13) 0.0228(10) Uani ?
C(122) -0.2156(4) 0.3260(3) 0.47453(15) 0.0326(12) Uani ?
C(123) -0.2148(4) 0.3997(3) 0.50462(17) 0.0434(15) Uani ?
C(124) -0.1738(5) 0.4825(3) 0.4922(2) 0.0505(17) Uani ?
C(125) -0.1309(5) 0.4934(3) 0.4496(2) 0.0519(17) Uani ?
C(126) -0.1295(4) 0.4204(3) 0.41948(18) 0.0391(14) Uani ?
C(131) -0.2761(4) 0.1588(3) 0.40959(13) 0.0221(10) Uani ?
C(132) -0.2425(4) 0.0689(3) 0.41782(14) 0.0260(10) Uani ?
C(133) -0.3319(5) 0.0067(3) 0.42830(16) 0.0375(14) Uani ?
C(134) -0.4533(5) 0.0345(3) 0.43097(17) 0.0427(15) Uani ?
C(135) -0.4872(4) 0.1236(3) 0.42338(17) 0.0406(14) Uani ?
C(136) -0.3996(4) 0.1852(3) 0.41217(16) 0.0313(12) Uani ?
C(211) -0.0716(4) 0.0140(3) 0.33028(13) 0.0270(12) Uani ?
C(212) -0.1710(4) 0.0670(3) 0.30884(14) 0.0283(12) Uani ?
C(213) -0.2912(4) 0.0337(3) 0.29666(15) 0.0380(15) Uani ?
C(214) -0.3122(5) -0.0568(3) 0.30619(17) 0.0450(15) Uani ?
C(215) -0.2158(5) -0.1115(3) 0.32655(16) 0.0432(15) Uani ?
C(216) -0.0960(4) -0.0757(3) 0.33867(14) 0.0320(12) Uani ?
C(221) 0.1578(4) 0.0915(3) 0.30252(16) 0.0358(14) Uani ?
C(222) 0.1095(6) 0.0673(3) 0.25700(16) 0.0479(17) Uani ?
C(223) 0.1815(8) 0.0874(5) 0.2209(2) 0.075(2) Uani ?
C(224) 0.2924(8) 0.1285(5) 0.2299(3) 0.081(3) Uani ?
C(225) 0.3412(6) 0.1525(4) 0.2743(3) 0.071(2) Uani ?
C(226) 0.2743(5) 0.1348(3) 0.31096(19) 0.0457(15) Uani ?
C(231) 0.1743(4) -0.0210(3) 0.38163(14) 0.0241(10) Uani ?
C(232) 0.2305(4) -0.0856(3) 0.35622(16) 0.0383(14) Uani ?
C(233) 0.3026(5) -0.1541(3) 0.37855(16) 0.0413(15) Uani ?
C(234) 0.3184(4) -0.1597(3) 0.42692(15) 0.0314(12) Uani ?
C(235) 0.2653(4) -0.0972(3) 0.45238(15) 0.0306(12) Uani ?
C(236) 0.1939(4) -0.0276(3) 0.43003(15) 0.0272(10) Uani ?
C(901) 0.8998(9) 0.1491(5) 0.1378(3) 0.128(4) Uani ?
B 0.5084(5) 0.1293(3) 0.14029(18) 0.0324(15) Uani ?
H(3) 0.2731 0.4116 0.2910 0.0510 Uiso calc
H(4) 0.4290 0.4460 0.3497 0.0520 Uiso calc
H(6) 0.5158 0.4378 0.4370 0.0530 Uiso calc
H(7) 0.4968 0.3868 0.5091 0.0500 Uiso calc
H(9) 0.3771 0.2944 0.5622 0.0460 Uiso calc
H(10) 0.2062 0.2055 0.5698 0.0430 Uiso calc
H(10A) -0.0176 0.1235 0.4763 0.0460 Uiso calc
H(10B) -0.0299 0.1700 0.5242 0.0460 Uiso calc
H(10C) 0.0570 0.0851 0.5228 0.0460 Uiso calc
H(113) -0.2815 0.2107 0.2266 0.0390 Uiso calc
H(114) -0.4140 0.3349 0.2179 0.0470 Uiso calc
H(115) -0.4369 0.4246 0.2820 0.0420 Uiso calc
H(116) -0.3340 0.3878 0.3550 0.0340 Uiso calc
H(122) -0.2440 0.2700 0.4833 0.0390 Uiso calc
H(123) -0.2425 0.3924 0.5335 0.0520 Uiso calc
H(124) -0.1748 0.5314 0.5124 0.0600 Uiso calc
H(125) -0.1029 0.5497 0.4410 0.0620 Uiso calc
H(126) -0.0987 0.4276 0.3912 0.0470 Uiso calc
H(132) -0.1603 0.0503 0.4163 0.0310 Uiso calc
H(133) -0.3096 -0.0536 0.4335 0.0450 Uiso calc
H(134) -0.5128 -0.0072 0.4379 0.0510 Uiso calc
H(135) -0.5689 0.1422 0.4258 0.0490 Uiso calc
H(136) -0.4233 0.2451 0.4063 0.0370 Uiso calc
H(213) -0.3562 0.0704 0.2826 0.0460 Uiso calc
H(214) -0.3927 -0.0808 0.2986 0.0540 Uiso calc
H(215) -0.2309 -0.1721 0.3321 0.0520 Uiso calc
H(216) -0.0311 -0.1127 0.3527 0.0390 Uiso calc
H(21A) 0.0324 0.2559 0.2925 0.0630 Uiso calc
H(21B) 0.0895 0.3268 0.2611 0.0630 Uiso calc
H(21C) -0.0073 0.3577 0.2938 0.0630 Uiso calc
H(222) 0.0317 0.0386 0.2505 0.0580 Uiso calc
H(223) 0.1506 0.0716 0.1902 0.0900 Uiso calc
H(224) 0.3376 0.1412 0.2054 0.0980 Uiso calc
H(225) 0.4194 0.1808 0.2800 0.0860 Uiso calc
H(226) 0.3072 0.1519 0.3413 0.0550 Uiso calc
H(232) 0.2192 -0.0824 0.3237 0.0460 Uiso calc
H(233) 0.3405 -0.1963 0.3612 0.0490 Uiso calc
H(234) 0.3657 -0.2066 0.4420 0.0380 Uiso calc
H(235) 0.2767 -0.1011 0.4849 0.0360 Uiso calc
H(236) 0.1587 0.0154 0.4478 0.0330 Uiso calc
H(90A) 0.9179 0.1674 0.1704 0.1530 Uiso calc
H(90B) 0.8142 0.1683 0.1268 0.1530 Uiso calc

loop_
_geom_angle_atom_site_label_1
_geom_angle_atom_site_label_2
_geom_angle_atom_site_label_3
_geom_angle
_geom_angle_publ_flag
N(12) Cu N(1) 80.88(13) yes
N(12) Cu P(1) 109.98(9) yes
N(1) Cu P(1) 115.24(9) yes
N(12) Cu P(2) 121.45(9) yes
N(1) Cu P(2) 107.74(9) yes
P(1) Cu P(2) 116.44(4) yes
C(121) P(1) C(111) 103.95(18) yes
C(121) P(1) C(131) 103.37(18) yes
C(111) P(1) C(131) 99.71(18) yes
C(121) P(1) Cu 111.76(13) yes
C(111) P(1) Cu 115.32(13) yes
C(131) P(1) Cu 120.67(13) yes
C(221) P(2) C(231) 100.67(18) yes
C(221) P(2) C(211) 106.0(2) yes
C(231) P(2) C(211) 103.57(18) yes
C(221) P(2) Cu 112.84(14) yes
C(231) P(2) Cu 120.68(13) yes
C(211) P(2) Cu 111.58(13) yes
C(112) O(12) C(212) 121.0(3) yes
C(2) N(1) C(14) 118.5(3) yes
C(2) N(1) Cu 129.8(3) yes
C(14) N(1) Cu 110.9(3) yes
C(11) N(12) C(13) 117.9(3) yes
C(11) N(12) Cu 130.8(3) yes
C(13) N(12) Cu 111.2(3) yes
N(1) C(2) C(3) 121.0(4) yes
N(1) C(2) C(21) 119.4(4) yes
C(3) C(2) C(21) 119.5(4) yes
C(4) C(3) C(2) 120.5(5) yes
C(3) C(4) C(5) 120.6(4) yes
C(4) C(5) C(14) 115.6(4) yes
C(4) C(5) C(6) 124.1(4) yes
C(14) C(5) C(6) 120.3(4) yes
C(7) C(6) C(5) 121.2(4) yes
C(6) C(7) C(8) 121.4(4) yes
C(9) C(8) C(13) 117.9(4) yes
C(9) C(8) C(7) 123.1(4) yes
C(13) C(8) C(7) 119.0(4) yes
C(10) C(9) C(8) 119.0(4) yes
C(9) C(10) C(11) 121.1(4) yes
N(12) C(11) C(10) 121.6(4) yes
N(12) C(11) C(101) 118.5(3) yes
C(10) C(11) C(101) 119.9(4) yes
N(12) C(13) C(8) 122.4(4) yes
N(12) C(13) C(14) 117.6(4) yes
C(8) C(13) C(14) 120.0(4) yes
N(1) C(14) C(5) 123.6(4) yes
N(1) C(14) C(13) 118.2(3) yes
C(5) C(14) C(13) 118.2(4) yes
C(116) C(111) C(112) 117.3(4) yes
C(116) C(111) P(1) 124.6(3) yes
C(112) C(111) P(1) 118.1(3) yes
C(113) C(112) O(12) 118.7(3) yes
C(113) C(112) C(111) 121.7(4) yes
O(12) C(112) C(111) 119.1(3) yes
C(114) C(113) C(112) 119.6(4) yes
C(113) C(114) C(115) 120.0(4) yes
C(116) C(115) C(114) 120.2(4) yes
C(115) C(116) C(111) 121.2(4) yes
C(122) C(121) C(126) 118.8(4) yes
C(122) C(121) P(1) 121.8(3) yes
C(126) C(121) P(1) 119.1(3) yes
C(121) C(122) C(123) 120.0(4) yes
C(124) C(123) C(122) 120.9(5) yes
C(123) C(124) C(125) 119.8(5) yes
C(124) C(125) C(126) 120.0(5) yes
C(125) C(126) C(121) 120.5(5) yes
C(132) C(131) C(136) 119.0(4) yes
C(132) C(131) P(1) 120.1(3) yes
C(136) C(131) P(1) 120.8(3) yes
C(131) C(132) C(133) 120.1(4) yes
C(134) C(133) C(132) 119.9(4) yes
C(133) C(134) C(135) 120.5(4) yes
C(134) C(135) C(136) 119.8(4) yes
C(135) C(136) C(131) 120.7(4) yes
C(216) C(211) C(212) 117.8(4) yes
C(216) C(211) P(2) 123.3(3) yes
C(212) C(211) P(2) 118.3(3) yes
C(213) C(212) C(211) 122.7(4) yes
C(213) C(212) O(12) 122.5(4) yes
C(211) C(212) O(12) 114.8(4) yes
C(212) C(213) C(214) 117.7(4) yes
C(215) C(214) C(213) 121.2(5) yes
C(214) C(215) C(216) 119.7(4) yes
C(211) C(216) C(215) 121.0(4) yes
C(222) C(221) C(226) 119.2(4) yes
C(222) C(221) P(2) 123.9(4) yes
C(226) C(221) P(2) 116.9(4) yes
C(221) C(222) C(223) 118.3(6) yes
C(224) C(223) C(222) 121.2(7) yes
C(223) C(224) C(225) 121.2(6) yes
C(224) C(225) C(226) 119.9(7) yes
C(225) C(226) C(221) 120.1(6) yes
C(236) C(231) C(232) 117.9(4) yes
C(236) C(231) P(2) 120.1(3) yes
C(232) C(231) P(2) 122.0(3) yes
C(233) C(232) C(231) 120.9(4) yes
C(232) C(233) C(234) 119.7(4) yes
C(235) C(234) C(233) 120.3(4) yes
C(234) C(235) C(236) 120.1(4) yes
C(231) C(236) C(235) 121.1(4) yes
Cl(1) C(901) Cl(2) 121.6(6) yes
F(1) B F(3) 109.5(4) yes
F(1) B F(4) 108.5(4) yes
F(3) B F(4) 109.4(4) yes
F(1) B F(2) 111.0(4) yes
F(3) B F(2) 109.6(4) yes
F(4) B F(2) 108.9(4) yes

loop_
_geom_bond_atom_site_label_1
_geom_bond_atom_site_label_2
_geom_bond_distance
_geom_bond_publ_flag
Cu N(12) 2.084(3) yes
Cu N(1) 2.104(3) yes
Cu P(1) 2.2691(11) yes
Cu P(2) 2.2728(11) yes
Cl(1) C(901) 1.593(8) yes
Cl(2) C(901) 1.670(11) yes
P(1) C(121) 1.827(4) yes
P(1) C(111) 1.833(4) yes
P(1) C(131) 1.840(4) yes
P(2) C(221) 1.824(4) yes
P(2) C(231) 1.827(4) yes
P(2) C(211) 1.838(4) yes
F(1) B 1.377(6) yes
F(2) B 1.391(5) yes
F(3) B 1.380(6) yes
F(4) B 1.390(6) yes
O(12) C(112) 1.395(5) yes
O(12) C(212) 1.395(5) yes
N(1) C(2) 1.339(5) yes
N(1) C(14) 1.353(5) yes
N(12) C(11) 1.337(5) yes
N(12) C(13) 1.374(5) yes
C(2) C(3) 1.416(6) yes
C(2) C(21) 1.505(7) yes
C(3) C(4) 1.338(7) yes
C(4) C(5) 1.418(7) yes
C(5) C(14) 1.418(6) yes
C(5) C(6) 1.423(7) yes
C(6) C(7) 1.337(7) yes
C(7) C(8) 1.430(6) yes
C(8) C(9) 1.395(7) yes
C(8) C(13) 1.418(6) yes
C(9) C(10) 1.360(6) yes
C(10) C(11) 1.404(6) yes
C(11) C(101) 1.491(6) yes
C(13) C(14) 1.439(6) yes
C(111) C(116) 1.399(5) yes
C(111) C(112) 1.408(6) yes
C(112) C(113) 1.383(6) yes
C(113) C(114) 1.382(6) yes
C(114) C(115) 1.391(6) yes
C(115) C(116) 1.379(6) yes
C(121) C(122) 1.388(6) yes
C(121) C(126) 1.395(6) yes
C(122) C(123) 1.393(6) yes
C(123) C(124) 1.366(7) yes
C(124) C(125) 1.383(8) yes
C(125) C(126) 1.388(7) yes
C(131) C(132) 1.389(5) yes
C(131) C(136) 1.392(6) yes
C(132) C(133) 1.392(6) yes
C(133) C(134) 1.377(6) yes
C(134) C(135) 1.377(6) yes
C(135) C(136) 1.380(6) yes
C(211) C(216) 1.381(6) yes
C(211) C(212) 1.395(6) yes
C(212) C(213) 1.377(6) yes
C(213) C(214) 1.392(6) yes
C(214) C(215) 1.376(7) yes
C(215) C(216) 1.387(6) yes
C(221) C(222) 1.388(7) yes
C(221) C(226) 1.394(7) yes
C(222) C(223) 1.414(8) yes
C(223) C(224) 1.328(10) yes
C(224) C(225) 1.361(10) yes
C(225) C(226) 1.384(7) yes
C(231) C(236) 1.386(6) yes
C(231) C(232) 1.392(6) yes
C(232) C(233) 1.378(6) yes
C(233) C(234) 1.384(6) yes
C(234) C(235) 1.355(6) yes
C(235) C(236) 1.386(6) yes
